data_2244035
loop_
_publ_author_name
'N\"ather, Christian'
'Danker, Felix'
'Bensch, Wolfgang'

_publ_section_title
;
 Synthesis and crystal structure of
 poly[[di-\m~3~-tetrathioantimonato-tris[(cyclam)cobalt(II)]] acetonitrile
 disolvate dihydrate] (cyclam = 1,4,8,11-tetraazacyclotetradecane)
;
_journal_coeditor_code MW2184
_journal_issue 3
_journal_name_full 'Acta Crystallographica Section E'
_journal_page_first
;
;
_journal_paper_doi 10.1107/S2056989022001074
_journal_volume 78
_journal_year 2022
_chemical_formula_iupac '[Co3 (Sb S4)2 (C10 H24 N4)3], 2C2 H3 N, 2H2 O'
_chemical_formula_moiety (SbS4)2,(CoC10H24N4)3,(H2O)2,(CH3CN)2
_chemical_formula_sum 'C34 H82 Co3 N14 O2 S8 Sb2'
_chemical_formula_weight 1395.90
_chemical_name_systematic
;
Poly[[di-\m~3~-tetrathioantimonato-tris[(cyclam)cobalt(II)]]
acetonitrile disolvate dihydrate]
;
_space_group_crystal_system triclinic
_space_group_IT_number 2
_space_group_name_Hall '-P 1'
_space_group_name_H-M_alt 'P -1'
_atom_sites_solution_hydrogens mixed
_audit_creation_method SHELXL-2016/6
_cell_angle_alpha 66.218(3)
_cell_angle_beta 77.035(3)
_cell_angle_gamma 83.321(3)
_cell_formula_units_Z 1
_cell_length_a 8.7292(3)
_cell_length_b 12.9680(5)
_cell_length_c 13.8936(5)
_cell_measurement_reflns_used 15304
_cell_measurement_temperature 200(2)
_cell_measurement_theta_max 27.003
_cell_measurement_theta_min 1.633
_cell_volume 1401.93(10)
_computing_cell_refinement
;
X-AREA (Stoe, 2008)
;
_computing_data_collection
;
X-AREA (Stoe, 2008)
;
_computing_data_reduction
;
X-AREA (Stoe, 2008)
;
_computing_molecular_graphics
;
DIAMOND (Brandenburg, 1999)
;
_computing_publication_material
;
publCIF (Westrip, 2010)
;
_computing_structure_refinement
;
<i>SHELXL2018/3</i> (Sheldrick, 2015b)
;
_computing_structure_solution
;
SHELXT (Sheldrick, 2015a)
;
_diffrn_ambient_temperature 200(2)
_diffrn_measured_fraction_theta_full 0.996
_diffrn_measured_fraction_theta_max 0.997
_diffrn_measurement_device_type 'Stoe IPDS-2'
_diffrn_measurement_method 'Omega scans'
_diffrn_radiation_type MoK\a
_diffrn_radiation_wavelength 0.71073
_diffrn_reflns_av_R_equivalents 0.0295
_diffrn_reflns_av_unetI/netI 0.0317
_diffrn_reflns_limit_h_max 11
_diffrn_reflns_limit_h_min -11
_diffrn_reflns_limit_k_max 16
_diffrn_reflns_limit_k_min -16
_diffrn_reflns_limit_l_max 17
_diffrn_reflns_limit_l_min -17
_diffrn_reflns_number 15304
_diffrn_reflns_theta_full 25.242
_diffrn_reflns_theta_max 27.003
_diffrn_reflns_theta_min 1.633
_exptl_absorpt_coefficient_mu 2.162
_exptl_absorpt_correction_T_max 0.7735
_exptl_absorpt_correction_T_min 0.6491
_exptl_absorpt_correction_type numerical
_exptl_absorpt_process_details
;
(X-Red and X-Shape; Stoe, 2008)
;
_exptl_crystal_colour red
_exptl_crystal_density_diffrn 1.653
_exptl_crystal_description block
_exptl_crystal_F_000 711
_exptl_crystal_size_max 0.15
_exptl_crystal_size_mid 0.10
_exptl_crystal_size_min 0.07
_refine_diff_density_max 0.808
_refine_diff_density_min -1.564
_refine_ls_extinction_coef 0.0136(11)
_refine_ls_extinction_expression Fc^*^=kFc[1+0.001xFc^2^\l^3^/sin(2\q)]^-1/4^
_refine_ls_extinction_method
;
<i>SHELXL2016/6</i> (Sheldrick 2015b)
;
_refine_ls_goodness_of_fit_ref 1.063
_refine_ls_hydrogen_treatment constr
_refine_ls_matrix_type full
_refine_ls_number_parameters 321
_refine_ls_number_reflns 6098
_refine_ls_number_restraints 87
_refine_ls_restrained_S_all 1.055
_refine_ls_R_factor_all 0.0583
_refine_ls_R_factor_gt 0.0467
_refine_ls_shift/su_max 0.047
_refine_ls_shift/su_mean 0.002
_refine_ls_structure_factor_coef Fsqd
_refine_ls_weighting_details 'w=1/[\s^2^(Fo^2^)+(0.0840P)^2^+0.1597P] where P=(Fo^2^+2Fc^2^)/3'
_refine_ls_weighting_scheme calc
_refine_ls_wR_factor_gt 0.1197
_refine_ls_wR_factor_ref 0.1263
_reflns_number_gt 5078
_reflns_number_total 6098
_reflns_threshold_expression 'I > 2\s(I)'
_cod_data_source_file mw2184sup1.cif
_cod_data_source_block I
_cod_original_cell_volume 1401.93(9)
_cod_database_code 2244035
_shelx_space_group_comment
;
The symmetry employed for this shelxl refinement is uniquely defined
by the following loop, which should always be used as a source of
symmetry information in preference to the above space-group names.
They are only intended as comments.
;

loop_
_space_group_symop_operation_xyz
'x, y, z'
'-x, -y, -z'

loop_
_atom_site_type_symbol
_atom_site_label
_atom_site_fract_x
_atom_site_fract_y
_atom_site_fract_z
_atom_site_U_iso_or_equiv
_atom_site_adp_type
_atom_site_calc_flag
_atom_site_occupancy
_atom_site_disorder_assembly
_atom_site_disorder_group
Sb Sb1 0.73888(3) 0.19084(2) 0.69041(2) 0.03283(12) Uani d 1 . .
S S1 0.64905(15) 0.01167(10) 0.80137(9) 0.0414(3) Uani d 1 . .
S S2 0.51359(13) 0.30840(9) 0.67415(9) 0.0380(3) Uani d 1 . .
S S3 0.86596(14) 0.19636(10) 0.52265(9) 0.0416(3) Uani d 1 . .
S S4 0.90553(14) 0.24527(12) 0.76901(10) 0.0461(3) Uani d 1 . .
Co Co1 0.500000 0.000000 1.000000 0.0350(2) Uani d 1 . .
N N1 0.6290(4) -0.1388(3) 1.0629(3) 0.0392(8) Uani d 1 . .
H H1 0.583701 -0.171109 1.141506 0.047 Uiso calc 1 . .
C C1 0.7871(6) -0.1025(5) 1.0528(4) 0.0461(11) Uani d 1 . .
H H1A 0.847663 -0.085872 0.979114 0.055 Uiso calc 1 . .
H H1B 0.843932 -0.162998 1.103578 0.055 Uiso calc 1 . .
C C2 0.7700(6) 0.0016(5) 1.0773(4) 0.0465(11) Uani d 1 . .
H H2A 0.720658 -0.016978 1.153611 0.056 Uiso calc 1 . .
H H2B 0.874555 0.032869 1.063722 0.056 Uiso calc 1 . .
N N2 0.6701(5) 0.0849(3) 1.0071(3) 0.0391(8) Uani d 1 . .
H H2 0.736736 0.114228 0.933522 0.047 Uiso calc 1 . .
C C3 0.6268(7) 0.1831(4) 1.0369(4) 0.0465(11) Uani d 1 . .
H H3A 0.723689 0.218535 1.033103 0.056 Uiso calc 1 . .
H H3B 0.567730 0.157340 1.111845 0.056 Uiso calc 1 . .
C C4 0.5275(7) 0.2697(4) 0.9642(4) 0.0502(12) Uani d 1 . .
H H4A 0.584251 0.290889 0.889012 0.060 Uiso calc 1 . .
H H4B 0.515488 0.338203 0.980459 0.060 Uiso calc 1 . .
C C5 0.3653(6) 0.2311(4) 0.9738(4) 0.0462(11) Uani d 1 . .
H H5A 0.309991 0.205729 1.049576 0.055 Uiso calc 1 . .
H H5B 0.304013 0.295721 0.930767 0.055 Uiso calc 1 . .
Co Co2 0.500000 0.500000 0.500000 0.0342(2) Uani d 1 . .
N N11 0.3450(4) 0.4238(3) 0.4693(3) 0.0375(8) Uani d 1 . .
H H11 0.350102 0.342674 0.518595 0.045 Uiso calc 1 . .
C C11 0.1850(5) 0.4666(4) 0.5023(4) 0.0422(10) Uani d 1 . .
H H11A 0.105455 0.411439 0.515475 0.051 Uiso calc 1 . .
H H11B 0.160604 0.538662 0.445200 0.051 Uiso calc 1 . .
C C12 0.1825(5) 0.4840(4) 0.6041(4) 0.0422(10) Uani d 1 . .
H H12A 0.083455 0.523577 0.622556 0.051 Uiso calc 1 . .
H H12B 0.188964 0.410337 0.664261 0.051 Uiso calc 1 . .
N N12 0.3180(4) 0.5518(3) 0.5857(3) 0.0370(8) Uani d 1 . .
H H12 0.291146 0.630110 0.537533 0.044 Uiso calc 1 . .
C C13 0.3355(6) 0.5600(4) 0.6854(4) 0.0433(10) Uani d 1 . .
H H13A 0.348209 0.483093 0.739725 0.052 Uiso calc 1 . .
H H13B 0.238416 0.594863 0.713526 0.052 Uiso calc 1 . .
C C14 0.4744(7) 0.6285(5) 0.6695(5) 0.0500(12) Uani d 1 . .
H H14A 0.471829 0.639111 0.736564 0.060 Uiso calc 1 . .
H H14B 0.464296 0.703873 0.612383 0.060 Uiso calc 1 . .
C C15 0.6317(6) 0.5751(4) 0.6397(4) 0.0435(10) Uani d 1 . .
H H15A 0.717003 0.616669 0.643320 0.052 Uiso calc 1 . .
H H15B 0.637578 0.496295 0.691914 0.052 Uiso calc 1 . .
Co Co3 1.000000 0.000000 0.500000 0.0441(2) Uani d 1 . .
N N21 0.8192(5) -0.0196(3) 0.4448(3) 0.0409(9) Uani d 1 . .
H H21 0.851395 -0.081969 0.418885 0.049 Uiso calc 1 . .
C C21 0.6910(6) -0.0636(5) 0.5384(5) 0.0480(11) Uani d 1 . .
H H21A 0.610940 -0.097814 0.520863 0.058 Uiso calc 1 . .
H H21B 0.639594 -0.001829 0.559812 0.058 Uiso calc 1 . .
C C22 0.7616(6) -0.1511(4) 0.6284(4) 0.0484(12) Uani d 1 . .
H H22A 0.680551 -0.178519 0.694862 0.058 Uiso calc 1 . .
H H22B 0.805027 -0.216022 0.609610 0.058 Uiso calc 1 . .
N N22 0.8886(5) -0.0960(3) 0.6442(3) 0.0401(9) Uani d 1 . .
H H22 0.833782 -0.042725 0.677357 0.048 Uiso calc 1 . .
C C23 0.9780(7) -0.1761(4) 0.7226(4) 0.0477(12) Uani d 1 . .
H H23A 1.027418 -0.235259 0.696736 0.057 Uiso calc 1 . .
H H23B 0.904885 -0.213090 0.791464 0.057 Uiso calc 1 . .
C C24 1.1039(7) -0.1201(5) 0.7413(4) 0.0549(13) Uani d 1 . .
H H24A 1.148426 -0.175116 0.802670 0.066 Uiso calc 1 . .
H H24B 1.055165 -0.056814 0.761253 0.066 Uiso calc 1 . .
C C25 1.2359(6) -0.0757(5) 0.6455(4) 0.0496(12) Uani d 1 . .
H H25A 1.320806 -0.049907 0.666612 0.060 Uiso calc 1 . .
H H25B 1.279912 -0.137189 0.621601 0.060 Uiso calc 1 . .
O O1 0.7600(5) -0.1823(3) 0.3619(3) 0.0554(9) Uani d 1 . .
H H1C 0.704099 -0.205901 0.333522 0.08(2) Uiso d 1 . .
H H1D 0.850839 -0.202701 0.339072 0.10(3) Uiso d 1 . .
N N31 0.748(3) 0.4588(19) 1.0545(11) 0.116(7) Uani d 0.5 A 1
C C31 0.815(5) 0.457(4) 0.9743(13) 0.101(7) Uani d 0.5 A 1
C C32 0.908(4) 0.469(4) 0.8707(12) 0.090(7) Uani d 0.5 A 1
H H32A 0.899961 0.547550 0.820009 0.135 Uiso calc 0.5 A 1
H H32B 0.869880 0.419111 0.844728 0.135 Uiso calc 0.5 A 1
H H32C 1.018580 0.449588 0.876821 0.135 Uiso calc 0.5 A 1
N N31' 0.814(3) 0.4114(18) 1.0734(10) 0.112(7) Uani d 0.5 B 2
C C31' 0.833(5) 0.452(4) 0.9817(11) 0.093(7) Uani d 0.5 B 2
C C32' 0.854(5) 0.488(4) 0.8670(12) 0.122(12) Uani d 0.5 B 2
H H32D 0.943593 0.537807 0.831978 0.183 Uiso calc 0.5 B 2
H H32E 0.758528 0.529186 0.843259 0.183 Uiso calc 0.5 B 2
H H32F 0.873030 0.422251 0.847836 0.183 Uiso calc 0.5 B 2

loop_
_atom_site_aniso_label
_atom_site_aniso_U_11
_atom_site_aniso_U_22
_atom_site_aniso_U_33
_atom_site_aniso_U_12
_atom_site_aniso_U_13
_atom_site_aniso_U_23
Sb1 0.03142(17) 0.03401(17) 0.02939(17) -0.00144(10) -0.00454(10) -0.00920(11)
S1 0.0463(6) 0.0347(5) 0.0360(6) -0.0044(4) 0.0013(5) -0.0103(5)
S2 0.0336(5) 0.0376(5) 0.0357(6) 0.0022(4) -0.0059(4) -0.0085(4)
S3 0.0441(6) 0.0424(6) 0.0312(5) 0.0026(5) -0.0021(4) -0.0111(5)
S4 0.0384(6) 0.0608(7) 0.0406(6) -0.0107(5) -0.0073(5) -0.0189(6)
Co1 0.0331(4) 0.0364(4) 0.0342(4) -0.0022(3) -0.0069(3) -0.0119(3)
N1 0.0383(19) 0.041(2) 0.0338(19) 0.0015(16) -0.0068(15) -0.0103(16)
C1 0.036(2) 0.055(3) 0.044(3) 0.002(2) -0.0090(19) -0.016(2)
C2 0.038(2) 0.061(3) 0.039(3) -0.008(2) -0.0099(19) -0.016(2)
N2 0.040(2) 0.045(2) 0.0311(18) -0.0077(16) -0.0064(15) -0.0122(16)
C3 0.060(3) 0.043(3) 0.041(3) -0.014(2) -0.007(2) -0.018(2)
C4 0.065(3) 0.040(2) 0.040(3) -0.010(2) 0.000(2) -0.013(2)
C5 0.053(3) 0.038(2) 0.038(2) 0.003(2) -0.001(2) -0.011(2)
Co2 0.0295(4) 0.0378(4) 0.0331(4) -0.0022(3) -0.0049(3) -0.0118(3)
N11 0.0363(19) 0.0381(19) 0.0348(19) -0.0025(15) -0.0086(15) -0.0095(16)
C11 0.032(2) 0.047(3) 0.044(3) -0.0011(18) -0.0105(19) -0.013(2)
C12 0.030(2) 0.042(2) 0.043(3) -0.0043(17) -0.0024(18) -0.006(2)
N12 0.0352(18) 0.0370(18) 0.0337(19) 0.0011(15) -0.0061(15) -0.0093(15)
C13 0.044(2) 0.048(3) 0.035(2) 0.003(2) -0.0039(19) -0.016(2)
C14 0.057(3) 0.050(3) 0.046(3) -0.004(2) -0.008(2) -0.022(2)
C15 0.049(3) 0.043(2) 0.043(3) -0.003(2) -0.015(2) -0.017(2)
Co3 0.0412(5) 0.0448(5) 0.0438(5) -0.0033(4) -0.0067(4) -0.0149(4)
N21 0.0363(19) 0.042(2) 0.046(2) 0.0010(16) -0.0086(16) -0.0195(18)
C21 0.035(2) 0.055(3) 0.058(3) -0.004(2) -0.006(2) -0.027(3)
C22 0.046(3) 0.044(3) 0.052(3) -0.009(2) 0.003(2) -0.020(2)
N22 0.042(2) 0.0364(19) 0.037(2) -0.0024(16) -0.0023(16) -0.0117(16)
C23 0.056(3) 0.039(2) 0.037(2) 0.003(2) -0.002(2) -0.009(2)
C24 0.067(3) 0.060(3) 0.042(3) 0.011(3) -0.020(3) -0.022(2)
C25 0.044(3) 0.058(3) 0.051(3) 0.007(2) -0.019(2) -0.023(2)
O1 0.054(2) 0.060(2) 0.061(2) -0.0025(18) -0.0136(19) -0.031(2)
N31 0.150(16) 0.126(13) 0.073(4) -0.026(10) 0.011(6) -0.052(5)
C31 0.141(15) 0.097(11) 0.071(4) -0.041(10) 0.014(6) -0.045(5)
C32 0.117(15) 0.094(14) 0.066(4) -0.033(11) 0.002(6) -0.041(7)
N31' 0.162(19) 0.106(13) 0.070(3) -0.046(12) -0.019(5) -0.026(5)
C31' 0.114(13) 0.100(13) 0.070(3) -0.052(11) -0.017(5) -0.026(5)
C32' 0.18(3) 0.12(2) 0.070(3) -0.07(2) -0.020(6) -0.026(5)

loop_
_atom_type_symbol
_atom_type_description
_atom_type_scat_dispersion_real
_atom_type_scat_dispersion_imag
_atom_type_scat_source
C C 0.0033 0.0016 'International Tables Vol C Tables 4.2.6.8 and 6.1.1.4'
H H 0.0000 0.0000 'International Tables Vol C Tables 4.2.6.8 and 6.1.1.4'
N N 0.0061 0.0033 'International Tables Vol C Tables 4.2.6.8 and 6.1.1.4'
O O 0.0106 0.0060 'International Tables Vol C Tables 4.2.6.8 and 6.1.1.4'
S S 0.1246 0.1234 'International Tables Vol C Tables 4.2.6.8 and 6.1.1.4'
Co Co 0.3494 0.9721 'International Tables Vol C Tables 4.2.6.8 and 6.1.1.4'
Sb Sb -0.5866 1.5461 'International Tables Vol C Tables 4.2.6.8 and 6.1.1.4'

loop_
_geom_angle_atom_site_label_1
_geom_angle_atom_site_label_2
_geom_angle_atom_site_label_3
_geom_angle_site_symmetry_1
_geom_angle_site_symmetry_3
_geom_angle
_geom_angle_publ_flag
S4 Sb1 S1 . . 109.86(5) ?
S4 Sb1 S3 . . 110.64(5) ?
S1 Sb1 S3 . . 110.81(5) ?
S4 Sb1 S2 . . 110.32(5) ?
S1 Sb1 S2 . . 105.36(4) ?
S3 Sb1 S2 . . 109.73(4) ?
Sb1 S1 Co1 . . 112.07(5) ?
Sb1 S2 Co2 . . 122.01(4) ?
Sb1 S3 Co3 . . 119.94(5) ?
N2 Co1 N2 2_657 . 180.00(19) ?
N2 Co1 N1 2_657 . 93.50(17) ?
N2 Co1 N1 . . 86.50(17) ?
N2 Co1 N1 2_657 2_657 86.50(17) ?
N2 Co1 N1 . 2_657 93.50(17) ?
N1 Co1 N1 . 2_657 180.0 ?
N2 Co1 S1 2_657 . 89.02(12) ?
N2 Co1 S1 . . 90.98(12) ?
N1 Co1 S1 . . 88.50(12) ?
N1 Co1 S1 2_657 . 91.50(12) ?
N2 Co1 S1 2_657 2_657 90.98(12) ?
N2 Co1 S1 . 2_657 89.02(12) ?
N1 Co1 S1 . 2_657 91.50(12) ?
N1 Co1 S1 2_657 2_657 88.50(12) ?
S1 Co1 S1 . 2_657 180.0 ?
C1 N1 C5 . 2_657 111.8(4) ?
C1 N1 Co1 . . 107.1(3) ?
C5 N1 Co1 2_657 . 119.1(3) ?
C1 N1 H1 . . 106.0 ?
C5 N1 H1 2_657 . 106.0 ?
Co1 N1 H1 . . 106.0 ?
N1 C1 C2 . . 108.2(4) ?
N1 C1 H1A . . 110.1 ?
C2 C1 H1A . . 110.1 ?
N1 C1 H1B . . 110.1 ?
C2 C1 H1B . . 110.1 ?
H1A C1 H1B . . 108.4 ?
N2 C2 C1 . . 107.9(4) ?
N2 C2 H2A . . 110.1 ?
C1 C2 H2A . . 110.1 ?
N2 C2 H2B . . 110.1 ?
C1 C2 H2B . . 110.1 ?
H2A C2 H2B . . 108.4 ?
C3 N2 C2 . . 111.7(4) ?
C3 N2 Co1 . . 118.9(3) ?
C2 N2 Co1 . . 107.0(3) ?
C3 N2 H2 . . 106.2 ?
C2 N2 H2 . . 106.2 ?
Co1 N2 H2 . . 106.2 ?
N2 C3 C4 . . 112.0(4) ?
N2 C3 H3A . . 109.2 ?
C4 C3 H3A . . 109.2 ?
N2 C3 H3B . . 109.2 ?
C4 C3 H3B . . 109.2 ?
H3A C3 H3B . . 107.9 ?
C3 C4 C5 . . 114.6(4) ?
C3 C4 H4A . . 108.6 ?
C5 C4 H4A . . 108.6 ?
C3 C4 H4B . . 108.6 ?
C5 C4 H4B . . 108.6 ?
H4A C4 H4B . . 107.6 ?
N1 C5 C4 2_657 . 112.6(4) ?
N1 C5 H5A 2_657 . 109.1 ?
C4 C5 H5A . . 109.1 ?
N1 C5 H5B 2_657 . 109.1 ?
C4 C5 H5B . . 109.1 ?
H5A C5 H5B . . 107.8 ?
N11 Co2 N11 2_666 . 180.0 ?
N11 Co2 N12 2_666 . 93.73(16) ?
N11 Co2 N12 . . 86.27(16) ?
N11 Co2 N12 2_666 2_666 86.27(16) ?
N11 Co2 N12 . 2_666 93.73(16) ?
N12 Co2 N12 . 2_666 180.0 ?
N11 Co2 S2 2_666 2_666 86.16(11) ?
N11 Co2 S2 . 2_666 93.84(11) ?
N12 Co2 S2 . 2_666 91.31(11) ?
N12 Co2 S2 2_666 2_666 88.69(11) ?
N11 Co2 S2 2_666 . 93.84(11) ?
N11 Co2 S2 . . 86.16(11) ?
N12 Co2 S2 . . 88.69(11) ?
N12 Co2 S2 2_666 . 91.31(11) ?
S2 Co2 S2 2_666 . 180.0 ?
C15 N11 C11 2_666 . 111.4(4) ?
C15 N11 Co2 2_666 . 118.1(3) ?
C11 N11 Co2 . . 108.6(3) ?
C15 N11 H11 2_666 . 106.0 ?
C11 N11 H11 . . 106.0 ?
Co2 N11 H11 . . 106.0 ?
N11 C11 C12 . . 107.6(4) ?
N11 C11 H11A . . 110.2 ?
C12 C11 H11A . . 110.2 ?
N11 C11 H11B . . 110.2 ?
C12 C11 H11B . . 110.2 ?
H11A C11 H11B . . 108.5 ?
N12 C12 C11 . . 108.2(4) ?
N12 C12 H12A . . 110.1 ?
C11 C12 H12A . . 110.1 ?
N12 C12 H12B . . 110.1 ?
C11 C12 H12B . . 110.1 ?
H12A C12 H12B . . 108.4 ?
C12 N12 C13 . . 111.3(4) ?
C12 N12 Co2 . . 108.0(3) ?
C13 N12 Co2 . . 119.6(3) ?
C12 N12 H12 . . 105.6 ?
C13 N12 H12 . . 105.6 ?
Co2 N12 H12 . . 105.6 ?
N12 C13 C14 . . 112.7(4) ?
N12 C13 H13A . . 109.0 ?
C14 C13 H13A . . 109.0 ?
N12 C13 H13B . . 109.0 ?
C14 C13 H13B . . 109.0 ?
H13A C13 H13B . . 107.8 ?
C13 C14 C15 . . 113.7(4) ?
C13 C14 H14A . . 108.8 ?
C15 C14 H14A . . 108.8 ?
C13 C14 H14B . . 108.8 ?
C15 C14 H14B . . 108.8 ?
H14A C14 H14B . . 107.7 ?
N11 C15 C14 2_666 . 111.5(4) ?
N11 C15 H15A 2_666 . 109.3 ?
C14 C15 H15A . . 109.3 ?
N11 C15 H15B 2_666 . 109.3 ?
C14 C15 H15B . . 109.3 ?
H15A C15 H15B . . 108.0 ?
N22 Co3 N22 . 2_756 180.00(19) ?
N22 Co3 N21 . . 86.93(17) ?
N22 Co3 N21 2_756 . 93.07(17) ?
N22 Co3 N21 . 2_756 93.07(17) ?
N22 Co3 N21 2_756 2_756 86.93(17) ?
N21 Co3 N21 . 2_756 180.0 ?
N22 Co3 S3 . 2_756 87.74(11) ?
N22 Co3 S3 2_756 2_756 92.26(11) ?
N21 Co3 S3 . 2_756 87.89(12) ?
N21 Co3 S3 2_756 2_756 92.11(12) ?
N22 Co3 S3 . . 92.26(11) ?
N22 Co3 S3 2_756 . 87.74(11) ?
N21 Co3 S3 . . 92.11(12) ?
N21 Co3 S3 2_756 . 87.89(12) ?
S3 Co3 S3 2_756 . 180.00(5) ?
C21 N21 C25 . 2_756 111.9(4) ?
C21 N21 Co3 . . 106.4(3) ?
C25 N21 Co3 2_756 . 119.8(3) ?
C21 N21 H21 . . 105.9 ?
C25 N21 H21 2_756 . 105.9 ?
Co3 N21 H21 . . 105.9 ?
N21 C21 C22 . . 107.7(4) ?
N21 C21 H21A . . 110.2 ?
C22 C21 H21A . . 110.2 ?
N21 C21 H21B . . 110.2 ?
C22 C21 H21B . . 110.2 ?
H21A C21 H21B . . 108.5 ?
N22 C22 C21 . . 107.0(4) ?
N22 C22 H22A . . 110.3 ?
C21 C22 H22A . . 110.3 ?
N22 C22 H22B . . 110.3 ?
C21 C22 H22B . . 110.3 ?
H22A C22 H22B . . 108.6 ?
C23 N22 C22 . . 112.3(4) ?
C23 N22 Co3 . . 119.9(3) ?
C22 N22 Co3 . . 106.9(3) ?
C23 N22 H22 . . 105.6 ?
C22 N22 H22 . . 105.6 ?
Co3 N22 H22 . . 105.6 ?
N22 C23 C24 . . 112.5(4) ?
N22 C23 H23A . . 109.1 ?
C24 C23 H23A . . 109.1 ?
N22 C23 H23B . . 109.1 ?
C24 C23 H23B . . 109.1 ?
H23A C23 H23B . . 107.8 ?
C23 C24 C25 . . 113.8(5) ?
C23 C24 H24A . . 108.8 ?
C25 C24 H24A . . 108.8 ?
C23 C24 H24B . . 108.8 ?
C25 C24 H24B . . 108.8 ?
H24A C24 H24B . . 107.7 ?
N21 C25 C24 2_756 . 111.6(4) ?
N21 C25 H25A 2_756 . 109.3 ?
C24 C25 H25A . . 109.3 ?
N21 C25 H25B 2_756 . 109.3 ?
C24 C25 H25B . . 109.3 ?
H25A C25 H25B . . 108.0 ?
H1C O1 H1D . . 102.1 ?
N31 C31 C32 . . 172(5) ?
C31 C32 H32A . . 109.4 ?
C31 C32 H32B . . 109.5 ?
H32A C32 H32B . . 109.5 ?
C31 C32 H32C . . 109.5 ?
H32A C32 H32C . . 109.5 ?
H32B C32 H32C . . 109.5 ?
N31' C31' C32' . . 172(5) ?
C31' C32' H32D . . 109.5 ?
C31' C32' H32E . . 109.5 ?
H32D C32' H32E . . 109.5 ?
C31' C32' H32F . . 109.4 ?
H32D C32' H32F . . 109.5 ?
H32E C32' H32F . . 109.5 ?

loop_
_geom_bond_atom_site_label_1
_geom_bond_atom_site_label_2
_geom_bond_site_symmetry_2
_geom_bond_distance
_geom_bond_publ_flag
Sb1 S4 . 2.3195(13) y
Sb1 S1 . 2.3200(12) y
Sb1 S3 . 2.3221(12) y
Sb1 S2 . 2.3382(11) y
S1 Co1 . 2.7258(12) y
S2 Co2 . 2.6932(11) y
S3 Co3 . 2.7821(12) y
Co1 N2 2_657 1.990(4) ?
Co1 N2 . 1.990(4) ?
Co1 N1 . 1.993(4) ?
Co1 N1 2_657 1.993(4) ?
N1 C1 . 1.468(6) ?
N1 C5 2_657 1.470(7) ?
N1 H1 . 1.0000 ?
C1 C2 . 1.504(8) ?
C1 H1A . 0.9900 ?
C1 H1B . 0.9900 ?
C2 N2 . 1.481(6) ?
C2 H2A . 0.9900 ?
C2 H2B . 0.9900 ?
N2 C3 . 1.476(6) ?
N2 H2 . 1.0000 ?
C3 C4 . 1.511(8) ?
C3 H3A . 0.9900 ?
C3 H3B . 0.9900 ?
C4 C5 . 1.517(8) ?
C4 H4A . 0.9900 ?
C4 H4B . 0.9900 ?
C5 H5A . 0.9900 ?
C5 H5B . 0.9900 ?
Co2 N11 2_666 1.975(4) ?
Co2 N11 . 1.975(4) ?
Co2 N12 . 1.985(4) ?
Co2 N12 2_666 1.985(4) ?
N11 C15 2_666 1.475(6) ?
N11 C11 . 1.486(6) ?
N11 H11 . 1.0000 ?
C11 C12 . 1.514(7) ?
C11 H11A . 0.9900 ?
C11 H11B . 0.9900 ?
C12 N12 . 1.470(6) ?
C12 H12A . 0.9900 ?
C12 H12B . 0.9900 ?
N12 C13 . 1.474(6) ?
N12 H12 . 1.0000 ?
C13 C14 . 1.510(8) ?
C13 H13A . 0.9900 ?
C13 H13B . 0.9900 ?
C14 C15 . 1.514(7) ?
C14 H14A . 0.9900 ?
C14 H14B . 0.9900 ?
C15 H15A . 0.9900 ?
C15 H15B . 0.9900 ?
Co3 N22 . 1.976(4) ?
Co3 N22 2_756 1.976(4) ?
Co3 N21 . 1.985(4) ?
Co3 N21 2_756 1.985(4) ?
N21 C21 . 1.472(7) ?
N21 C25 2_756 1.488(6) ?
N21 H21 . 1.0000 ?
C21 C22 . 1.506(8) ?
C21 H21A . 0.9900 ?
C21 H21B . 0.9900 ?
C22 N22 . 1.486(7) ?
C22 H22A . 0.9900 ?
C22 H22B . 0.9900 ?
N22 C23 . 1.468(6) ?
N22 H22 . 1.0000 ?
C23 C24 . 1.506(9) ?
C23 H23A . 0.9900 ?
C23 H23B . 0.9900 ?
C24 C25 . 1.510(8) ?
C24 H24A . 0.9900 ?
C24 H24B . 0.9900 ?
C25 H25A . 0.9900 ?
C25 H25B . 0.9900 ?
O1 H1C . 0.8400 ?
O1 H1D . 0.8400 ?
N31 C31 . 1.145(15) ?
C31 C32 . 1.442(17) ?
C32 H32A . 0.9800 ?
C32 H32B . 0.9800 ?
C32 H32C . 0.9800 ?
N31' C31' . 1.145(15) ?
C31' C32' . 1.442(16) ?
C32' H32D . 0.9800 ?
C32' H32E . 0.9800 ?
C32' H32F . 0.9800 ?

loop_
_geom_hbond_atom_site_label_D
_geom_hbond_atom_site_label_H
_geom_hbond_atom_site_label_A
_geom_hbond_site_symmetry_A
_geom_hbond_distance_DH
_geom_hbond_distance_HA
_geom_hbond_distance_DA
_geom_hbond_angle_DHA
N1 H1 S2 2_657 1.00 2.48 3.442(4) 161.4
C1 H1B S4 2_757 0.99 2.95 3.858(5) 152.3
N2 H2 S4 . 1.00 2.49 3.448(4) 159.3
N11 H11 O1 2_656 1.00 2.23 3.151(6) 152.6
N12 H12 S3 2_666 1.00 2.43 3.378(4) 157.1
N21 H21 O1 . 1.00 2.08 2.920(6) 140.7
N22 H22 S1 . 1.00 2.35 3.290(4) 155.7
O1 H1C S2 2_656 0.84 2.49 3.276(4) 157.1
O1 H1D S4 2_756 0.84 2.46 3.280(4) 166.1
C32 H32B S4 . 0.98 2.81 3.71(4) 153.5
C32' H32F S4 . 0.98 2.88 3.85(5) 172.1

_cod_database_fobs_code 2244035
